data_7208814
loop_
_publ_author_name
'You, Zhong-Lu'
'Xian, Dong-Mei'
'Zhang, Mei'

_publ_section_title
;
 Two lantern-like 1D polymeric Schiff base copper(i/ii) complexes derived
 from copper(ii) salts containing rarely seen [CuI(NCS)4] bridges
;
_journal_issue 21
_journal_name_full CrystEngComm
_journal_page_first 7133
_journal_paper_doi 10.1039/c2ce26201k
_journal_volume 14
_journal_year 2012
_chemical_formula_sum 'C43 H54 Cl3 Cu4 N10 O3 S4'
_chemical_formula_weight 1247.71
_chemical_name_systematic
;
?
;
_space_group_IT_number 161
_symmetry_cell_setting hexagonal
_symmetry_space_group_name_Hall 'R 3 -2"c'
_symmetry_space_group_name_H-M 'R 3 c :H'
_atom_sites_solution_hydrogens geom
_atom_sites_solution_primary direct
_atom_sites_solution_secondary difmap
_audit_creation_method SHELXL-97
_cell_angle_alpha 90.00
_cell_angle_beta 90.00
_cell_angle_gamma 120.00
_cell_formula_units_Z 6
_cell_length_a 20.925(2)
_cell_length_b 20.925(2)
_cell_length_c 20.610(2)
_cell_measurement_reflns_used 3851
_cell_measurement_temperature 298(2)
_cell_measurement_theta_max 24.6
_cell_measurement_theta_min 2.3
_cell_volume 7815.2(13)
_computing_cell_refinement SMART
_computing_data_collection 'SMART (Bruker, 1998)'
_computing_data_reduction 'SAINT (Bruker, 1998)'
_computing_molecular_graphics 'SHELXTL (Sheldrick, 1997)'
_computing_publication_material SHELXTL
_computing_structure_refinement 'SHELXL-97 (Sheldrick, 1997)'
_computing_structure_solution 'SHELXS-97 (Sheldrick, 1997)'
_diffrn_ambient_temperature 298(2)
_diffrn_measured_fraction_theta_full 0.999
_diffrn_measured_fraction_theta_max 0.999
_diffrn_measurement_device_type 'Bruker SMART 1000 CCD area-detector'
_diffrn_measurement_method '\w scans'
_diffrn_radiation_monochromator graphite
_diffrn_radiation_source 'fine-focus sealed tube'
_diffrn_radiation_type MoK\a
_diffrn_radiation_wavelength 0.71073
_diffrn_reflns_av_R_equivalents 0.0489
_diffrn_reflns_av_sigmaI/netI 0.0524
_diffrn_reflns_limit_h_max 26
_diffrn_reflns_limit_h_min -26
_diffrn_reflns_limit_k_max 26
_diffrn_reflns_limit_k_min -26
_diffrn_reflns_limit_l_max 26
_diffrn_reflns_limit_l_min -26
_diffrn_reflns_number 19655
_diffrn_reflns_theta_full 27.50
_diffrn_reflns_theta_max 27.50
_diffrn_reflns_theta_min 1.95
_diffrn_standards_number 0
_exptl_absorpt_coefficient_mu 1.973
_exptl_absorpt_correction_T_max 0.8271
_exptl_absorpt_correction_T_min 0.5890
_exptl_absorpt_correction_type multi-scan
_exptl_absorpt_process_details '(SADABS; Sheldrick, 1996)'
_exptl_crystal_colour blue
_exptl_crystal_density_diffrn 1.591
_exptl_crystal_density_method 'not measured'
_exptl_crystal_description block
_exptl_crystal_F_000 3822
_exptl_crystal_size_max 0.30
_exptl_crystal_size_mid 0.12
_exptl_crystal_size_min 0.10
_refine_diff_density_max 0.315
_refine_diff_density_min -0.244
_refine_diff_density_rms 0.053
_refine_ls_abs_structure_details 'Flack H D (1983), Acta Cryst. A39, 876-881'
_refine_ls_abs_structure_Flack 0.021(15)
_refine_ls_extinction_method none
_refine_ls_goodness_of_fit_ref 1.033
_refine_ls_hydrogen_treatment constr
_refine_ls_matrix_type full
_refine_ls_number_parameters 204
_refine_ls_number_reflns 3944
_refine_ls_number_restraints 1
_refine_ls_restrained_S_all 1.033
_refine_ls_R_factor_all 0.0519
_refine_ls_R_factor_gt 0.0373
_refine_ls_shift/su_max 0.001
_refine_ls_shift/su_mean 0.000
_refine_ls_structure_factor_coef Fsqd
_refine_ls_weighting_details 'calc w=1/[\s^2^(Fo^2^)+(0.0323P)^2^+1.3632P] where P=(Fo^2^+2Fc^2^)/3'
_refine_ls_weighting_scheme calc
_refine_ls_wR_factor_gt 0.0799
_refine_ls_wR_factor_ref 0.0858
_reflns_number_gt 3180
_reflns_number_total 3944
_reflns_threshold_expression >2sigma(I)
_cod_data_source_file c2ce26201k.txt
_cod_data_source_block 9
_cod_original_sg_symbol_H-M R3c
_cod_database_code 7208814

loop_
_symmetry_equiv_pos_as_xyz
'x, y, z'
'-y, x-y, z'
'-x+y, -x, z'
'-y, -x, z+1/2'
'-x+y, y, z+1/2'
'x, x-y, z+1/2'
'x+2/3, y+1/3, z+1/3'
'-y+2/3, x-y+1/3, z+1/3'
'-x+y+2/3, -x+1/3, z+1/3'
'-y+2/3, -x+1/3, z+5/6'
'-x+y+2/3, y+1/3, z+5/6'
'x+2/3, x-y+1/3, z+5/6'
'x+1/3, y+2/3, z+2/3'
'-y+1/3, x-y+2/3, z+2/3'
'-x+y+1/3, -x+2/3, z+2/3'
'-y+1/3, -x+2/3, z+7/6'
'-x+y+1/3, y+2/3, z+7/6'
'x+1/3, x-y+2/3, z+7/6'

loop_
_atom_site_label
_atom_site_type_symbol
_atom_site_fract_x
_atom_site_fract_y
_atom_site_fract_z
_atom_site_U_iso_or_equiv
_atom_site_adp_type
_atom_site_occupancy
_atom_site_symmetry_multiplicity
_atom_site_calc_flag
_atom_site_refinement_flags
Cu1 Cu 0.75954(2) 0.25247(2) 0.78802(2) 0.04381(12) Uani 1 1 d .
Cu2 Cu 0.6667 0.3333 0.54480(4) 0.0612(3) Uani 1 3 d S
Cl1 Cl 0.61011(7) 0.00344(7) 1.06109(6) 0.0764(4) Uani 1 1 d .
S1 S 0.65808(7) 0.22023(6) 0.57806(5) 0.0606(3) Uani 1 1 d .
S2 S 0.6667 0.3333 0.31379(8) 0.0496(4) Uani 1 3 d S
O1 O 0.68388(15) 0.15513(14) 0.81169(12) 0.0495(6) Uani 1 1 d .
N1 N 0.79102(17) 0.27701(17) 0.87645(15) 0.0441(7) Uani 1 1 d .
N2 N 0.86319(16) 0.33977(17) 0.76516(16) 0.0445(7) Uani 1 1 d .
N3 N 0.7248(2) 0.24004(19) 0.69897(18) 0.0529(8) Uani 1 1 d .
N4 N 0.6667 0.3333 0.4487(3) 0.0542(15) Uani 1 3 d S
C1 C 0.7032(2) 0.1626(2) 0.92664(18) 0.0436(9) Uani 1 1 d .
C2 C 0.6682(2) 0.1254(2) 0.86837(17) 0.0425(8) Uani 1 1 d .
C3 C 0.6132(2) 0.0514(2) 0.8745(2) 0.0495(9) Uani 1 1 d .
H3 H 0.5885 0.0255 0.8374 0.059 Uiso 1 1 calc R
C4 C 0.5943(2) 0.0153(2) 0.9333(2) 0.0567(11) Uani 1 1 d .
H4 H 0.5573 -0.0340 0.9355 0.068 Uiso 1 1 calc R
C5 C 0.6302(2) 0.0524(2) 0.9887(2) 0.0535(10) Uani 1 1 d .
C6 C 0.6828(2) 0.1247(2) 0.9856(2) 0.0514(10) Uani 1 1 d .
H6 H 0.7058 0.1495 1.0236 0.062 Uiso 1 1 calc R
C7 C 0.7631(2) 0.2373(2) 0.9268(2) 0.0475(9) Uani 1 1 d .
H7 H 0.7831 0.2584 0.9668 0.057 Uiso 1 1 calc R
C8 C 0.8536(2) 0.3525(2) 0.8815(2) 0.0637(12) Uani 1 1 d .
H8A H 0.8788 0.3593 0.9226 0.076 Uiso 1 1 calc R
H8B H 0.8367 0.3879 0.8786 0.076 Uiso 1 1 calc R
C9 C 0.9043(3) 0.3627(3) 0.8264(2) 0.0763(15) Uani 1 1 d .
H9A H 0.9424 0.4142 0.8236 0.092 Uiso 1 1 calc R
H9B H 0.9280 0.3337 0.8341 0.092 Uiso 1 1 calc R
C10 C 0.8559(2) 0.4003(2) 0.7355(2) 0.0595(11) Uani 1 1 d .
H10A H 0.8355 0.4189 0.7678 0.071 Uiso 1 1 calc R
H10B H 0.8205 0.3798 0.7003 0.071 Uiso 1 1 calc R
C11 C 0.9266(3) 0.4652(2) 0.7091(3) 0.0675(13) Uani 1 1 d .
H11A H 0.9639 0.4833 0.7422 0.101 Uiso 1 1 calc R
H11B H 0.9172 0.5038 0.6961 0.101 Uiso 1 1 calc R
H11C H 0.9433 0.4494 0.6723 0.101 Uiso 1 1 calc R
C12 C 0.9009(3) 0.3158(3) 0.7173(3) 0.0746(14) Uani 1 1 d .
H12A H 0.8818 0.3159 0.6744 0.089 Uiso 1 1 calc R
H12B H 0.9531 0.3522 0.7172 0.089 Uiso 1 1 calc R
C13 C 0.8930(3) 0.2439(3) 0.7284(3) 0.096(2) Uani 1 1 d .
H13A H 0.9124 0.2430 0.7704 0.144 Uiso 1 1 calc R
H13B H 0.9197 0.2342 0.6957 0.144 Uiso 1 1 calc R
H13C H 0.8418 0.2069 0.7265 0.144 Uiso 1 1 calc R
C14 C 0.6977(2) 0.2332(2) 0.64862(19) 0.0455(9) Uani 1 1 d .
C15 C 0.6667 0.3333 0.3934(3) 0.0404(14) Uani 1 3 d S

loop_
_atom_site_aniso_label
_atom_site_aniso_U_11
_atom_site_aniso_U_22
_atom_site_aniso_U_33
_atom_site_aniso_U_23
_atom_site_aniso_U_13
_atom_site_aniso_U_12
Cu1 0.0431(3) 0.0464(3) 0.0381(2) 0.0070(2) -0.0009(2) 0.0196(2)
Cu2 0.0761(4) 0.0761(4) 0.0313(5) 0.000 0.000 0.0380(2)
Cl1 0.0846(8) 0.0885(9) 0.0606(7) 0.0355(6) 0.0285(6) 0.0465(7)
S1 0.0842(8) 0.0642(7) 0.0366(5) -0.0041(5) -0.0074(5) 0.0395(6)
S2 0.0602(7) 0.0602(7) 0.0284(8) 0.000 0.000 0.0301(3)
O1 0.0583(16) 0.0459(14) 0.0366(14) 0.0039(12) 0.0017(12) 0.0203(12)
N1 0.0454(18) 0.0435(17) 0.0414(19) 0.0028(14) 0.0010(15) 0.0208(16)
N2 0.0396(16) 0.0441(17) 0.0512(19) 0.0113(14) 0.0012(14) 0.0220(14)
N3 0.055(2) 0.065(2) 0.0346(19) 0.0081(16) -0.0039(16) 0.0267(17)
N4 0.064(2) 0.064(2) 0.034(3) 0.000 0.000 0.0322(12)
C1 0.049(2) 0.048(2) 0.042(2) 0.0041(17) 0.0068(17) 0.0298(18)
C2 0.046(2) 0.048(2) 0.043(2) 0.0035(17) 0.0031(17) 0.0312(19)
C3 0.048(2) 0.044(2) 0.056(3) 0.0056(18) 0.0009(18) 0.0224(19)
C4 0.050(2) 0.047(2) 0.070(3) 0.014(2) 0.013(2) 0.023(2)
C5 0.055(2) 0.064(3) 0.049(3) 0.019(2) 0.019(2) 0.035(2)
C6 0.057(2) 0.063(3) 0.040(2) 0.0051(19) 0.0071(18) 0.035(2)
C7 0.060(2) 0.056(2) 0.036(2) -0.0010(18) 0.0021(18) 0.036(2)
C8 0.065(3) 0.047(2) 0.056(3) 0.000(2) -0.006(2) 0.011(2)
C9 0.060(3) 0.067(3) 0.075(4) 0.022(2) -0.008(2) 0.011(2)
C10 0.052(2) 0.059(2) 0.068(3) 0.025(2) 0.010(2) 0.028(2)
C11 0.065(3) 0.060(3) 0.073(3) 0.023(2) 0.018(2) 0.028(2)
C12 0.054(3) 0.067(3) 0.109(4) 0.022(3) 0.029(3) 0.035(2)
C13 0.078(4) 0.080(4) 0.147(6) 0.028(4) 0.029(4) 0.052(3)
C14 0.046(2) 0.048(2) 0.043(2) 0.0061(17) 0.0145(18) 0.0242(18)
C15 0.043(2) 0.043(2) 0.035(4) 0.000 0.000 0.0215(11)

loop_
_atom_type_symbol
_atom_type_description
_atom_type_scat_dispersion_real
_atom_type_scat_dispersion_imag
_atom_type_scat_source
C C 0.0033 0.0016 'International Tables Vol C Tables 4.2.6.8 and 6.1.1.4'
H H 0.0000 0.0000 'International Tables Vol C Tables 4.2.6.8 and 6.1.1.4'
N N 0.0061 0.0033 'International Tables Vol C Tables 4.2.6.8 and 6.1.1.4'
O O 0.0106 0.0060 'International Tables Vol C Tables 4.2.6.8 and 6.1.1.4'
S S 0.1246 0.1234 'International Tables Vol C Tables 4.2.6.8 and 6.1.1.4'
Cl Cl 0.1484 0.1585 'International Tables Vol C Tables 4.2.6.8 and 6.1.1.4'
Cu Cu 0.3201 1.2651 'International Tables Vol C Tables 4.2.6.8 and 6.1.1.4'

loop_
_geom_angle_atom_site_label_1
_geom_angle_atom_site_label_2
_geom_angle_atom_site_label_3
_geom_angle
_geom_angle_site_symmetry_1
_geom_angle_site_symmetry_3
O1 Cu1 N1 91.91(12) . .
O1 Cu1 N3 92.48(13) . .
N1 Cu1 N3 171.31(14) . .
O1 Cu1 N2 159.86(12) . .
N1 Cu1 N2 84.96(13) . .
N3 Cu1 N2 93.42(14) . .
N4 Cu2 S1 106.72(4) . .
N4 Cu2 S1 106.72(4) . 2_655
S1 Cu2 S1 112.07(3) . 2_655
N4 Cu2 S1 106.72(4) . 3_665
S1 Cu2 S1 112.07(3) . 3_665
S1 Cu2 S1 112.07(3) 2_655 3_665
C14 S1 Cu2 108.17(14) . .
C2 O1 Cu1 128.4(2) . .
C7 N1 C8 121.1(3) . .
C7 N1 Cu1 128.0(3) . .
C8 N1 Cu1 110.9(2) . .
C9 N2 C10 111.7(4) . .
C9 N2 C12 110.8(4) . .
C10 N2 C12 108.1(3) . .
C9 N2 Cu1 106.1(2) . .
C10 N2 Cu1 109.7(2) . .
C12 N2 Cu1 110.4(3) . .
C14 N3 Cu1 172.5(3) . .
C15 N4 Cu2 180.000(1) . .
C6 C1 C2 119.8(4) . .
C6 C1 C7 118.0(4) . .
C2 C1 C7 122.0(3) . .
O1 C2 C3 119.1(3) . .
O1 C2 C1 124.5(3) . .
C3 C2 C1 116.4(3) . .
C4 C3 C2 122.6(4) . .
C4 C3 H3 118.7 . .
C2 C3 H3 118.7 . .
C5 C4 C3 119.7(4) . .
C5 C4 H4 120.2 . .
C3 C4 H4 120.2 . .
C6 C5 C4 120.1(4) . .
C6 C5 Cl1 121.3(3) . .
C4 C5 Cl1 118.5(3) . .
C5 C6 C1 121.4(4) . .
C5 C6 H6 119.3 . .
C1 C6 H6 119.3 . .
N1 C7 C1 125.1(4) . .
N1 C7 H7 117.5 . .
C1 C7 H7 117.5 . .
N1 C8 C9 106.8(4) . .
N1 C8 H8A 110.4 . .
C9 C8 H8A 110.4 . .
N1 C8 H8B 110.4 . .
C9 C8 H8B 110.4 . .
H8A C8 H8B 108.6 . .
N2 C9 C8 110.4(4) . .
N2 C9 H9A 109.6 . .
C8 C9 H9A 109.6 . .
N2 C9 H9B 109.6 . .
C8 C9 H9B 109.6 . .
H9A C9 H9B 108.1 . .
N2 C10 C11 116.1(4) . .
N2 C10 H10A 108.3 . .
C11 C10 H10A 108.3 . .
N2 C10 H10B 108.3 . .
C11 C10 H10B 108.3 . .
H10A C10 H10B 107.4 . .
C10 C11 H11A 109.5 . .
C10 C11 H11B 109.5 . .
H11A C11 H11B 109.5 . .
C10 C11 H11C 109.5 . .
H11A C11 H11C 109.5 . .
H11B C11 H11C 109.5 . .
C13 C12 N2 116.1(4) . .
C13 C12 H12A 108.3 . .
N2 C12 H12A 108.3 . .
C13 C12 H12B 108.3 . .
N2 C12 H12B 108.3 . .
H12A C12 H12B 107.4 . .
C12 C13 H13A 109.5 . .
C12 C13 H13B 109.5 . .
H13A C13 H13B 109.5 . .
C12 C13 H13C 109.5 . .
H13A C13 H13C 109.5 . .
H13B C13 H13C 109.5 . .
N3 C14 S1 177.8(4) . .
N4 C15 S2 180.000(1) . .

loop_
_geom_bond_atom_site_label_1
_geom_bond_atom_site_label_2
_geom_bond_distance
_geom_bond_site_symmetry_2
Cu1 O1 1.915(3) .
Cu1 N1 1.919(3) .
Cu1 N3 1.943(4) .
Cu1 N2 2.074(3) .
Cu2 N4 1.980(6) .
Cu2 S1 2.3829(12) .
Cu2 S1 2.3829(12) 2_655
Cu2 S1 2.3829(12) 3_665
Cl1 C5 1.739(4) .
S1 C14 1.628(4) .
S2 C15 1.641(7) .
O1 C2 1.286(4) .
N1 C7 1.274(5) .
N1 C8 1.467(5) .
N2 C9 1.467(6) .
N2 C10 1.481(5) .
N2 C12 1.497(5) .
N3 C14 1.157(5) .
N4 C15 1.139(8) .
C1 C6 1.397(5) .
C1 C2 1.419(5) .
C1 C7 1.433(5) .
C2 C3 1.399(5) .
C3 C4 1.378(6) .
C3 H3 0.9300 .
C4 C5 1.373(6) .
C4 H4 0.9300 .
C5 C6 1.356(6) .
C6 H6 0.9300 .
C7 H7 0.9300 .
C8 C9 1.493(7) .
C8 H8A 0.9700 .
C8 H8B 0.9700 .
C9 H9A 0.9700 .
C9 H9B 0.9700 .
C10 C11 1.523(6) .
C10 H10A 0.9700 .
C10 H10B 0.9700 .
C11 H11A 0.9600 .
C11 H11B 0.9600 .
C11 H11C 0.9600 .
C12 C13 1.447(6) .
C12 H12A 0.9700 .
C12 H12B 0.9700 .
C13 H13A 0.9600 .
C13 H13B 0.9600 .
C13 H13C 0.9600 .
